data_7105921
loop_
_publ_author_name
'Heimann, Samuel'
'Holynska, Malgorzata'
'Dehnen, Stefanie'

_publ_section_title
;
 In situ Ge--Ge bond formation under ambient conditions:
 synthesis, characterization and reactivity of organo-functionalized
 telluridogermanate complexes
;
_journal_coden_ASTM CHCOFS
_journal_issue 6
_journal_name_full
;
 Chemical Communications (Cambridge, United Kingdom)
;
_journal_page_first 1881
_journal_page_last 1883
_journal_paper_doi 10.1039/c0cc03727c
_journal_volume 47
_journal_year 2011
_chemical_formula_moiety 'C24 H44 Ge4 O4 Te6'
_chemical_formula_sum 'C24 H44 Ge4 O4 Te6'
_chemical_formula_weight 1452.55
_space_group_IT_number 14
_symmetry_cell_setting monoclinic
_symmetry_space_group_name_Hall '-P 2ybc'
_symmetry_space_group_name_H-M 'P 1 21/c 1'
_atom_sites_solution_hydrogens geom
_atom_sites_solution_primary direct
_atom_sites_solution_secondary difmap
_audit_creation_method SHELXL-97
_cell_angle_alpha 90.00
_cell_angle_beta 131.78(5)
_cell_angle_gamma 90.00
_cell_formula_units_Z 2
_cell_length_a 11.633(4)
_cell_length_b 13.033(5)
_cell_length_c 17.361(6)
_cell_measurement_reflns_used 1490
_cell_measurement_temperature 100(2)
_cell_measurement_theta_max 29.62
_cell_measurement_theta_min 2.83
_cell_volume 1963(2)
_computing_cell_refinement 'Stoe, X-Area ver. 1.54'
_computing_data_collection 'Stoe, X-Area ver. 1.54'
_computing_data_reduction 'Stoe, X-Area ver. 1.54'
_computing_molecular_graphics 'DIAMOND 3.1'
_computing_publication_material 'SHELXL-97 (Sheldrick, 1997)'
_computing_structure_refinement 'SHELXL-97 (Sheldrick, 1997)'
_computing_structure_solution 'SHELXS-97 (Sheldrick, 1990)'
_diffrn_ambient_temperature 100(2)
_diffrn_measured_fraction_theta_full 0.777
_diffrn_measured_fraction_theta_max 0.777
_diffrn_measurement_device_type IPDS2
_diffrn_measurement_method /w
_diffrn_radiation_monochromator graphite
_diffrn_radiation_source 'fine-focus sealed tube'
_diffrn_radiation_type MoK\a
_diffrn_radiation_wavelength 0.71073
_diffrn_reflns_av_R_equivalents 0.0000
_diffrn_reflns_av_sigmaI/netI 0.0550
_diffrn_reflns_limit_h_max 13
_diffrn_reflns_limit_h_min -13
_diffrn_reflns_limit_k_max 15
_diffrn_reflns_limit_k_min -15
_diffrn_reflns_limit_l_max 20
_diffrn_reflns_limit_l_min -20
_diffrn_reflns_number 1490
_diffrn_reflns_theta_full 25.00
_diffrn_reflns_theta_max 25.00
_diffrn_reflns_theta_min 2.82
_exptl_absorpt_coefficient_mu 7.429
_exptl_absorpt_correction_T_max 0.700
_exptl_absorpt_correction_T_min 0.286
_exptl_absorpt_correction_type numerical
_exptl_crystal_colour yellow
_exptl_crystal_density_diffrn 2.458
_exptl_crystal_density_method 'not measured'
_exptl_crystal_description block
_exptl_crystal_F_000 1320
_exptl_crystal_size_max 0.17
_exptl_crystal_size_mid 0.07
_exptl_crystal_size_min 0.05
_refine_diff_density_max 3.64
_refine_diff_density_min -1.70
_refine_diff_density_rms 0.42
_refine_ls_extinction_coef 0.099(5)
_refine_ls_extinction_expression Fc^*^=kFc[1+0.001xFc^2^\l^3^/sin(2\q)]^-1/4^
_refine_ls_extinction_method SHELXL
_refine_ls_goodness_of_fit_ref 1.091
_refine_ls_hydrogen_treatment constr
_refine_ls_matrix_type full
_refine_ls_number_parameters 174
_refine_ls_number_reflns 6804
_refine_ls_number_restraints 122
_refine_ls_restrained_S_all 1.083
_refine_ls_R_factor_all 0.1360
_refine_ls_R_factor_gt 0.1115
_refine_ls_shift/su_max 0.000
_refine_ls_shift/su_mean 0.000
_refine_ls_structure_factor_coef Fsqd
_refine_ls_weighting_details 'calc w=1/[\s^2^(Fo^2^)+(0.2000P)^2^] where P=(Fo^2^+2Fc^2^)/3'
_refine_ls_weighting_scheme calc
_refine_ls_wR_factor_gt 0.2688
_refine_ls_wR_factor_ref 0.2938
_reflns_number_gt 4517
_reflns_number_total 6804
_reflns_threshold_expression >2sigma(I)
_cod_data_source_file C0CC03727C.TXT
_cod_data_source_block 1a
_cod_original_cell_volume 1962.8(12)
_cod_original_sg_symbol_H-M 'P 21/c'
_cod_database_code 7105921

loop_
_symmetry_equiv_pos_as_xyz
'x, y, z'
'-x, y+1/2, -z+1/2'
'-x, -y, -z'
'x, -y-1/2, z-1/2'

loop_
_atom_site_label
_atom_site_type_symbol
_atom_site_fract_x
_atom_site_fract_y
_atom_site_fract_z
_atom_site_U_iso_or_equiv
_atom_site_adp_type
_atom_site_occupancy
_atom_site_symmetry_multiplicity
_atom_site_calc_flag
_atom_site_refinement_flags
_atom_site_disorder_assembly
_atom_site_disorder_group
Te1 Te 0.21512(11) -0.02982(8) 0.00009(8) 0.0375(4) Uani 1 1 d U . .
Te2 Te 0.46883(12) 0.21325(8) -0.00199(8) 0.0372(5) Uani 1 1 d U . .
Te6 Te 0.71347(12) 0.01755(8) 0.21741(8) 0.0372(5) Uani 1 1 d U . .
Ge4 Ge 0.44375(18) 0.09618(12) 0.10713(12) 0.0354(5) Uani 1 1 d U . .
Ge5 Ge 0.26624(19) -0.12903(12) -0.10358(12) 0.0349(5) Uani 1 1 d U . .
O1 O 0.5379(16) 0.0004(9) 0.2920(10) 0.043(2) Uani 1 1 d U . .
O2 O 0.2807(16) -0.3251(13) -0.0080(11) 0.054(3) Uani 1 1 d U . .
C1 C 0.030(2) -0.2666(12) -0.1476(15) 0.042(3) Uani 1 1 d U . .
H1A H -0.0606 -0.3106 -0.1981 0.051 Uiso 1 1 calc R . .
H1B H -0.0032 -0.2120 -0.1266 0.051 Uiso 1 1 calc R . .
C2 C 0.4016(18) 0.1928(11) 0.1774(12) 0.040(3) Uani 1 1 d DU . .
C3 C 0.449(2) 0.0443(14) 0.2955(12) 0.040(3) Uani 1 1 d U . .
C4 C 0.0727(17) -0.2162(10) -0.2030(13) 0.039(3) Uani 1 1 d DU . .
C5 C 0.343(2) 0.1288(11) 0.2254(14) 0.043(3) Uani 1 1 d U . .
H5A H 0.3314 0.1764 0.2640 0.051 Uiso 1 1 calc R . .
H5B H 0.2406 0.0994 0.1681 0.051 Uiso 1 1 calc R . .
C6 C 0.548(2) 0.2504(12) 0.2606(14) 0.049(4) Uani 1 1 d DU . .
H6A H 0.5290 0.2988 0.2943 0.073 Uiso 1 1 calc R . .
H6B H 0.5815 0.2881 0.2297 0.073 Uiso 1 1 calc R . .
H6C H 0.6284 0.2017 0.3118 0.073 Uiso 1 1 calc R . .
C7 C 0.104(2) -0.2968(11) -0.2497(13) 0.042(3) Uani 1 1 d DU . .
H7A H 0.0109 -0.3384 -0.2987 0.063 Uiso 1 1 calc R . .
H7B H 0.1887 -0.3409 -0.1948 0.063 Uiso 1 1 calc R . .
H7C H 0.1316 -0.2633 -0.2858 0.063 Uiso 1 1 calc R . .
C8 C 0.270(2) 0.2643(14) 0.0942(14) 0.046(4) Uani 1 1 d DU . .
H8A H 0.2478 0.3128 0.1262 0.068 Uiso 1 1 calc R . .
H8B H 0.1772 0.2235 0.0422 0.068 Uiso 1 1 calc R . .
H8C H 0.2996 0.3021 0.0612 0.068 Uiso 1 1 calc R . .
C10 C -0.055(2) -0.1443(13) -0.2841(13) 0.045(4) Uani 1 1 d DU . .
H10A H -0.1504 -0.1835 -0.3342 0.068 Uiso 1 1 calc R . .
H10B H -0.0269 -0.1102 -0.3197 0.068 Uiso 1 1 calc R . .
H10C H -0.0712 -0.0927 -0.2510 0.068 Uiso 1 1 calc R . .
C22 C 0.424(3) 0.0068(13) 0.3688(14) 0.046(4) Uani 1 1 d U . .
H22A H 0.4911 -0.0519 0.4094 0.069 Uiso 1 1 calc R . .
H22B H 0.3158 -0.0139 0.3275 0.069 Uiso 1 1 calc R . .
H22C H 0.4479 0.0626 0.4155 0.069 Uiso 1 1 calc R . .
C33 C 0.095(2) -0.4014(19) -0.0141(14) 0.053(5) Uani 1 1 d U . .
H33A H 0.1827 -0.4411 0.0446 0.079 Uiso 1 1 calc R . .
H33B H 0.0166 -0.4483 -0.0693 0.079 Uiso 1 1 calc R . .
H33C H 0.0508 -0.3605 0.0081 0.079 Uiso 1 1 calc R . .
C44 C 0.149(2) -0.3313(12) -0.0533(17) 0.049(4) Uani 1 1 d U . .

loop_
_atom_site_aniso_label
_atom_site_aniso_U_11
_atom_site_aniso_U_22
_atom_site_aniso_U_33
_atom_site_aniso_U_23
_atom_site_aniso_U_13
_atom_site_aniso_U_12
Te1 0.0333(6) 0.0391(6) 0.0432(6) -0.0018(4) 0.0268(5) -0.0016(4)
Te2 0.0335(6) 0.0373(6) 0.0411(6) 0.0030(4) 0.0250(5) 0.0016(4)
Te6 0.0337(6) 0.0374(6) 0.0396(6) 0.0031(4) 0.0241(5) 0.0023(4)
Ge4 0.0311(9) 0.0359(8) 0.0381(8) 0.0003(6) 0.0226(7) 0.0007(6)
Ge5 0.0309(9) 0.0376(8) 0.0369(8) 0.0004(6) 0.0228(7) -0.0001(6)
O1 0.055(6) 0.031(4) 0.056(6) -0.013(5) 0.043(6) -0.008(4)
O2 0.046(6) 0.071(9) 0.049(6) 0.015(6) 0.033(6) 0.000(6)
C1 0.035(7) 0.031(6) 0.061(8) -0.002(6) 0.033(6) -0.002(5)
C2 0.048(8) 0.033(6) 0.045(7) 0.007(4) 0.033(6) 0.007(5)
C3 0.047(8) 0.050(7) 0.031(6) 0.008(6) 0.029(6) 0.008(6)
C4 0.032(7) 0.024(5) 0.056(7) -0.001(4) 0.028(6) 0.000(5)
C5 0.059(9) 0.028(6) 0.045(7) 0.010(5) 0.036(7) 0.005(5)
C6 0.050(8) 0.031(7) 0.054(8) 0.002(6) 0.030(7) 0.008(6)
C7 0.044(9) 0.030(6) 0.046(7) -0.001(5) 0.028(7) -0.003(5)
C8 0.051(8) 0.046(8) 0.049(7) 0.020(7) 0.037(7) 0.020(7)
C10 0.045(7) 0.046(8) 0.044(7) 0.003(6) 0.030(6) 0.005(6)
C22 0.076(12) 0.035(6) 0.048(8) 0.019(6) 0.050(9) 0.012(7)
C33 0.042(9) 0.078(12) 0.042(7) 0.001(8) 0.029(7) -0.014(8)
C44 0.051(7) 0.025(6) 0.066(9) 0.003(6) 0.037(7) -0.010(6)

loop_
_atom_type_symbol
_atom_type_description
_atom_type_scat_dispersion_real
_atom_type_scat_dispersion_imag
_atom_type_scat_source
C C 0.0033 0.0016 'International Tables Vol C Tables 4.2.6.8 and 6.1.1.4'
H H 0.0000 0.0000 'International Tables Vol C Tables 4.2.6.8 and 6.1.1.4'
Ge Ge 0.1547 1.8001 'International Tables Vol C Tables 4.2.6.8 and 6.1.1.4'
O O 0.0106 0.0060 'International Tables Vol C Tables 4.2.6.8 and 6.1.1.4'
Te Te -0.5308 1.6751 'International Tables Vol C Tables 4.2.6.8 and 6.1.1.4'

loop_
_geom_angle_atom_site_label_1
_geom_angle_atom_site_label_2
_geom_angle_atom_site_label_3
_geom_angle
_geom_angle_site_symmetry_1
_geom_angle_site_symmetry_3
_geom_angle_publ_flag
Ge4 Te1 Ge5 102.42(7) . . ?
Ge5 Te2 Ge4 83.82(7) 3_655 . ?
Ge4 Te6 Ge5 83.92(7) . 3_655 ?
C2 Ge4 Te6 117.8(4) . . ?
C2 Ge4 Te1 106.4(5) . . ?
Te6 Ge4 Te1 116.49(8) . . ?
C2 Ge4 Te2 105.3(5) . . ?
Te6 Ge4 Te2 95.93(7) . . ?
Te1 Ge4 Te2 114.35(8) . . ?
C4 Ge5 Te2 119.4(4) . 3_655 ?
C4 Ge5 Te1 103.4(5) . . ?
Te2 Ge5 Te1 116.23(8) 3_655 . ?
C4 Ge5 Te6 106.1(5) . 3_655 ?
Te2 Ge5 Te6 96.25(8) 3_655 3_655 ?
Te1 Ge5 Te6 115.53(7) . 3_655 ?
C4 C1 C44 119.3(15) . . ?
C4 C1 H1A 107.5 . . ?
C44 C1 H1A 107.5 . . ?
C4 C1 H1B 107.5 . . ?
C44 C1 H1B 107.5 . . ?
H1A C1 H1B 107.0 . . ?
C6 C2 C8 112.5(14) . . ?
C6 C2 C5 111.0(15) . . ?
C8 C2 C5 107.4(14) . . ?
C6 C2 Ge4 108.3(12) . . ?
C8 C2 Ge4 107.6(11) . . ?
C5 C2 Ge4 110.0(10) . . ?
O1 C3 C5 125.0(15) . . ?
O1 C3 C22 121.4(15) . . ?
C5 C3 C22 113.3(15) . . ?
C1 C4 C7 109.8(13) . . ?
C1 C4 C10 109.3(14) . . ?
C7 C4 C10 111.7(14) . . ?
C1 C4 Ge5 110.6(11) . . ?
C7 C4 Ge5 108.5(11) . . ?
C10 C4 Ge5 106.8(10) . . ?
C3 C5 C2 113.8(15) . . ?
C3 C5 H5A 108.8 . . ?
C2 C5 H5A 108.8 . . ?
C3 C5 H5B 108.8 . . ?
C2 C5 H5B 108.8 . . ?
H5A C5 H5B 107.7 . . ?
C2 C6 H6A 109.5 . . ?
C2 C6 H6B 109.5 . . ?
H6A C6 H6B 109.5 . . ?
C2 C6 H6C 109.5 . . ?
H6A C6 H6C 109.5 . . ?
H6B C6 H6C 109.5 . . ?
C4 C7 H7A 109.5 . . ?
C4 C7 H7B 109.5 . . ?
H7A C7 H7B 109.5 . . ?
C4 C7 H7C 109.5 . . ?
H7A C7 H7C 109.5 . . ?
H7B C7 H7C 109.5 . . ?
C2 C8 H8A 109.5 . . ?
C2 C8 H8B 109.5 . . ?
H8A C8 H8B 109.5 . . ?
C2 C8 H8C 109.5 . . ?
H8A C8 H8C 109.5 . . ?
H8B C8 H8C 109.5 . . ?
C4 C10 H10A 109.5 . . ?
C4 C10 H10B 109.5 . . ?
H10A C10 H10B 109.5 . . ?
C4 C10 H10C 109.5 . . ?
H10A C10 H10C 109.5 . . ?
H10B C10 H10C 109.5 . . ?
C3 C22 H22A 109.5 . . ?
C3 C22 H22B 109.5 . . ?
H22A C22 H22B 109.5 . . ?
C3 C22 H22C 109.5 . . ?
H22A C22 H22C 109.5 . . ?
H22B C22 H22C 109.5 . . ?
C44 C33 H33A 109.5 . . ?
C44 C33 H33B 109.5 . . ?
H33A C33 H33B 109.5 . . ?
C44 C33 H33C 109.5 . . ?
H33A C33 H33C 109.5 . . ?
H33B C33 H33C 109.5 . . ?
O2 C44 C33 119.5(18) . . ?
O2 C44 C1 121.9(17) . . ?
C33 C44 C1 118.5(17) . . ?

loop_
_geom_bond_atom_site_label_1
_geom_bond_atom_site_label_2
_geom_bond_distance
_geom_bond_site_symmetry_2
_geom_bond_publ_flag
Te1 Ge4 2.576(2) . ?
Te1 Ge5 2.587(2) . ?
Te2 Ge5 2.556(2) 3_655 ?
Te2 Ge4 2.596(2) . ?
Te6 Ge4 2.560(2) . ?
Te6 Ge5 2.587(2) 3_655 ?
Ge4 C2 2.028(18) . ?
Ge5 C4 2.039(15) . ?
Ge5 Te2 2.556(2) 3_655 ?
Ge5 Te6 2.587(2) 3_655 ?
O1 C3 1.22(2) . ?
O2 C44 1.17(3) . ?
C1 C4 1.49(3) . ?
C1 C44 1.51(3) . ?
C1 H1A 0.9900 . ?
C1 H1B 0.9900 . ?
C2 C6 1.507(16) . ?
C2 C8 1.534(15) . ?
C2 C5 1.61(2) . ?
C3 C5 1.49(2) . ?
C3 C22 1.56(2) . ?
C4 C7 1.510(16) . ?
C4 C10 1.511(15) . ?
C5 H5A 0.9900 . ?
C5 H5B 0.9900 . ?
C6 H6A 0.9800 . ?
C6 H6B 0.9800 . ?
C6 H6C 0.9800 . ?
C7 H7A 0.9800 . ?
C7 H7B 0.9800 . ?
C7 H7C 0.9800 . ?
C8 H8A 0.9800 . ?
C8 H8B 0.9800 . ?
C8 H8C 0.9800 . ?
C10 H10A 0.9800 . ?
C10 H10B 0.9800 . ?
C10 H10C 0.9800 . ?
C22 H22A 0.9800 . ?
C22 H22B 0.9800 . ?
C22 H22C 0.9800 . ?
C33 C44 1.50(3) . ?
C33 H33A 0.9800 . ?
C33 H33B 0.9800 . ?
C33 H33C 0.9800 . ?

loop_
_geom_torsion_atom_site_label_1
_geom_torsion_atom_site_label_2
_geom_torsion_atom_site_label_3
_geom_torsion_atom_site_label_4
_geom_torsion
_geom_torsion_site_symmetry_1
_geom_torsion_site_symmetry_2
_geom_torsion_site_symmetry_3
_geom_torsion_site_symmetry_4
_geom_torsion_publ_flag
Ge5 Te6 Ge4 C2 -112.9(5) 3_655 . . . ?
Ge5 Te6 Ge4 Te1 118.90(8) 3_655 . . . ?
Ge5 Te6 Ge4 Te2 -2.09(6) 3_655 . . . ?
Ge5 Te1 Ge4 C2 172.2(4) . . . . ?
Ge5 Te1 Ge4 Te6 -54.22(9) . . . . ?
Ge5 Te1 Ge4 Te2 56.40(8) . . . . ?
Ge5 Te2 Ge4 C2 123.1(4) 3_655 . . . ?
Ge5 Te2 Ge4 Te6 2.12(6) 3_655 . . . ?
Ge5 Te2 Ge4 Te1 -120.51(9) 3_655 . . . ?
Ge4 Te1 Ge5 C4 -172.8(4) . . . . ?
Ge4 Te1 Ge5 Te2 54.35(9) . . . 3_655 ?
Ge4 Te1 Ge5 Te6 -57.35(9) . . . 3_655 ?
Te6 Ge4 C2 C6 33.2(12) . . . . ?
Te1 Ge4 C2 C6 166.1(10) . . . . ?
Te2 Ge4 C2 C6 -72.2(11) . . . . ?
Te6 Ge4 C2 C8 155.1(10) . . . . ?
Te1 Ge4 C2 C8 -72.0(12) . . . . ?
Te2 Ge4 C2 C8 49.7(12) . . . . ?
Te6 Ge4 C2 C5 -88.2(10) . . . . ?
Te1 Ge4 C2 C5 44.7(10) . . . . ?
Te2 Ge4 C2 C5 166.4(9) . . . . ?
C44 C1 C4 C7 65(2) . . . . ?
C44 C1 C4 C10 -171.9(15) . . . . ?
C44 C1 C4 Ge5 -54.6(17) . . . . ?
Te2 Ge5 C4 C1 85.4(10) 3_655 . . . ?
Te1 Ge5 C4 C1 -45.6(10) . . . . ?
Te6 Ge5 C4 C1 -167.6(9) 3_655 . . . ?
Te2 Ge5 C4 C7 -35.2(12) 3_655 . . . ?
Te1 Ge5 C4 C7 -166.2(10) . . . . ?
Te6 Ge5 C4 C7 71.8(10) 3_655 . . . ?
Te2 Ge5 C4 C10 -155.8(10) 3_655 . . . ?
Te1 Ge5 C4 C10 73.2(12) . . . . ?
Te6 Ge5 C4 C10 -48.8(12) 3_655 . . . ?
O1 C3 C5 C2 -26(3) . . . . ?
C22 C3 C5 C2 161.0(14) . . . . ?
C6 C2 C5 C3 -65.8(18) . . . . ?
C8 C2 C5 C3 170.9(15) . . . . ?
Ge4 C2 C5 C3 54.0(16) . . . . ?
C4 C1 C44 O2 18(3) . . . . ?
C4 C1 C44 C33 -165.3(17) . . . . ?
